data_4315821
loop_
_publ_author_name
'Zhengxing Zhang'
'Lixin Zhang'
'Yanrong Li'
'Longcheng Hong'
'Zhenxia Chen'
'Xigeng Zhou'

_publ_contact_author_address
;Department of Chemistry
Molecular Catalysis and Innovative Material Laboratory 
Fudan University
Shanghai 200433
State Key Laboratory of Organometallic Chemistry
Shanghai 200032
People's Republic of China
;
_publ_contact_author_email xgzhou@fudan.edu.cn
_publ_contact_author_name 'Zhou, Xigeng'
_publ_section_title
;
 Activation of Bis(guanidinate)lanthanide Alkyl and Aryl Complexes on
 Elemental Sulfur: Synthesis and Characterization of
 Bis(guanidinate)lanthanide Thiolates and Disulfides
;
_journal_name_full 'Inorganic Chemistry'
_journal_page_first 5715
_journal_page_last 5722
_journal_paper_doi 10.1021/ic100617n
_journal_volume 49
_journal_year 2010
_chemical_formula_sum 'C90 H174 Er2 N12 S2 Si8'
_chemical_formula_weight 2047.77
_chemical_name_systematic
; 
 ? 
;
_space_group_IT_number 41
_symmetry_cell_setting orthorhombic
_symmetry_space_group_name_Hall 'A 2 -2ab'
_symmetry_space_group_name_H-M 'A e a 2'
_atom_sites_solution_hydrogens geom
_atom_sites_solution_primary direct
_atom_sites_solution_secondary difmap
_audit_creation_method SHELXL-97
_cell_angle_alpha 90.00
_cell_angle_beta 90.00
_cell_angle_gamma 90.00
_cell_formula_units_Z 4
_cell_length_a 19.613(7)
_cell_length_b 21.093(8)
_cell_length_c 29.578(11)
_cell_measurement_reflns_used 11923
_cell_measurement_temperature 293(2)
_cell_measurement_theta_max 26.059
_cell_measurement_theta_min 2.198
_cell_volume 12236(8)
_computing_cell_refinement 'Bruker SMART'
_computing_data_collection 'Bruker SMART'
_computing_data_reduction 'Bruker SHELXTL'
_computing_molecular_graphics 'Bruker SHELXTL'
_computing_publication_material 'Bruker SHELXTL'
_computing_structure_refinement 'SHELXL-97 (Sheldrick, 1997)'
_computing_structure_solution 'SHELXS-97 (Sheldrick, 1990)'
_diffrn_ambient_temperature 293(2)
_diffrn_measured_fraction_theta_full 0.997
_diffrn_measured_fraction_theta_max 0.997
_diffrn_measurement_device_type 'CCD area detector'
_diffrn_measurement_method 'phi and omega scans'
_diffrn_radiation_monochromator graphite
_diffrn_radiation_source 'fine-focus sealed tube'
_diffrn_radiation_type MoK\a
_diffrn_radiation_wavelength 0.71073
_diffrn_reflns_av_R_equivalents 0.0000
_diffrn_reflns_av_sigmaI/netI 0.0349
_diffrn_reflns_limit_h_max 23
_diffrn_reflns_limit_h_min -23
_diffrn_reflns_limit_k_max 25
_diffrn_reflns_limit_k_min -25
_diffrn_reflns_limit_l_max 35
_diffrn_reflns_limit_l_min -35
_diffrn_reflns_number 10788
_diffrn_reflns_theta_full 25.01
_diffrn_reflns_theta_max 25.01
_diffrn_reflns_theta_min 1.38
_exptl_absorpt_coefficient_mu 1.514
_exptl_absorpt_correction_T_max 0.8392
_exptl_absorpt_correction_T_min 0.8047
_exptl_absorpt_correction_type multi-scan
_exptl_absorpt_process_details sadabs
_exptl_crystal_colour pink
_exptl_crystal_density_diffrn 1.112
_exptl_crystal_density_method 'not measured'
_exptl_crystal_description prism
_exptl_crystal_F_000 4312
_exptl_crystal_size_max 0.15
_exptl_crystal_size_mid 0.15
_exptl_crystal_size_min 0.12
_refine_diff_density_max 1.099
_refine_diff_density_min -0.344
_refine_diff_density_rms 0.066
_refine_ls_abs_structure_details 'Flack H D (1983), Acta Cryst. A39, 876-881'
_refine_ls_abs_structure_Flack -0.031(12)
_refine_ls_extinction_method none
_refine_ls_goodness_of_fit_ref 0.951
_refine_ls_hydrogen_treatment constr
_refine_ls_matrix_type full
_refine_ls_number_parameters 515
_refine_ls_number_reflns 10788
_refine_ls_number_restraints 1
_refine_ls_restrained_S_all 0.951
_refine_ls_R_factor_all 0.0519
_refine_ls_R_factor_gt 0.0307
_refine_ls_shift/su_max 0.001
_refine_ls_shift/su_mean 0.000
_refine_ls_structure_factor_coef Fsqd
_refine_ls_weighting_details 'calc w=1/[\s^2^(Fo^2^)+(0.0627P)^2^+0.0000P] where P=(Fo^2^+2Fc^2^)/3'
_refine_ls_weighting_scheme calc
_refine_ls_wR_factor_gt 0.0921
_refine_ls_wR_factor_ref 0.0983
_reflns_number_gt 7164
_reflns_number_total 10788
_reflns_threshold_expression >2sigma(I)
_cod_data_source_file ic100617n_si_001_05.cif
_cod_data_source_block f80311b-Complex3-Er
_cod_depositor_comments
;
The following automatic conversions were performed:

'_symmetry_cell_setting' value 'Orthorhombic' changed to
'orthorhombic' according to the built-in table from CIF Core
dictionary named 'cif_core.dic' version 2.4.1 from 2010-06-29.

Automatic conversion script
Id: cif_fix_values 1646 2011-03-28 12:23:43Z adriana 

2021-08-29
Space group name changed to comply with IUCR recomendations
                 miguel
;
_cod_original_sg_symbol_H-M 'A b a 2'
_cod_original_cell_volume 12237(8)
_cod_database_code 4315821

loop_
_symmetry_equiv_pos_as_xyz
'x, y, z'
'-x, -y, z'
'x+1/2, -y+1/2, z'
'-x+1/2, y+1/2, z'
'x, y+1/2, z+1/2'
'-x, -y+1/2, z+1/2'
'x+1/2, -y+1, z+1/2'
'-x+1/2, y+1, z+1/2'

loop_
_atom_site_label
_atom_site_type_symbol
_atom_site_fract_x
_atom_site_fract_y
_atom_site_fract_z
_atom_site_U_iso_or_equiv
_atom_site_adp_type
_atom_site_occupancy
_atom_site_symmetry_multiplicity
_atom_site_calc_flag
_atom_site_refinement_flags
_atom_site_disorder_assembly
_atom_site_disorder_group
Er1 Er 0.5000 0.5000 0.580727(8) 0.03177(12) Uani 1 2 d S . .
Er2 Er 0.5000 0.5000 0.419912(8) 0.03486(13) Uani 1 2 d S . .
N1 N 0.5486(3) 0.5980(2) 0.60510(18) 0.0450(13) Uani 1 1 d . . .
N2 N 0.5966(3) 0.5068(2) 0.62619(17) 0.0438(12) Uani 1 1 d . . .
N3 N 0.6535(3) 0.6052(2) 0.64944(17) 0.0461(12) Uani 1 1 d . . .
N4 N 0.4268(3) 0.4158(3) 0.39467(18) 0.0472(13) Uani 1 1 d . . .
N5 N 0.5366(2) 0.4155(3) 0.37463(17) 0.0497(13) Uani 1 1 d . . .
N6 N 0.4653(3) 0.3273(3) 0.34873(17) 0.0551(13) Uani 1 1 d . . .
S1 S 0.56683(6) 0.46340(7) 0.50066(7) 0.0482(3) Uani 1 1 d . . .
Si1 Si 0.64537(10) 0.62390(10) 0.70678(7) 0.0601(5) Uani 1 1 d . . .
Si2 Si 0.72790(11) 0.62123(10) 0.61830(8) 0.0592(5) Uani 1 1 d . . .
Si3 Si 0.43662(12) 0.33169(11) 0.29249(8) 0.0764(6) Uani 1 1 d . . .
Si4 Si 0.48223(13) 0.25549(11) 0.37580(8) 0.0670(6) Uani 1 1 d . . .
C1 C 0.5985(3) 0.5710(3) 0.62736(19) 0.0416(14) Uani 1 1 d . . .
C2 C 0.5459(3) 0.6683(3) 0.60026(19) 0.0408(13) Uani 1 1 d . . .
H2A H 0.5824 0.6864 0.6189 0.049 Uiso 1 1 calc R . .
C3 C 0.5585(4) 0.6881(3) 0.5517(2) 0.0577(17) Uani 1 1 d . . .
H3A H 0.5261 0.6670 0.5320 0.069 Uiso 1 1 calc R . .
H3B H 0.6040 0.6754 0.5426 0.069 Uiso 1 1 calc R . .
C4 C 0.5511(4) 0.7604(3) 0.5467(3) 0.074(2) Uani 1 1 d . . .
H4A H 0.5868 0.7812 0.5638 0.089 Uiso 1 1 calc R . .
H4B H 0.5567 0.7719 0.5152 0.089 Uiso 1 1 calc R . .
C5 C 0.4813(5) 0.7839(4) 0.5634(4) 0.090(3) Uani 1 1 d . . .
H5A H 0.4452 0.7648 0.5456 0.108 Uiso 1 1 calc R . .
H5B H 0.4783 0.8296 0.5602 0.108 Uiso 1 1 calc R . .
C6 C 0.4738(5) 0.7647(4) 0.6147(4) 0.091(3) Uani 1 1 d . . .
H6A H 0.5096 0.7842 0.6324 0.109 Uiso 1 1 calc R . .
H6B H 0.4301 0.7790 0.6263 0.109 Uiso 1 1 calc R . .
C7 C 0.4786(3) 0.6933(3) 0.6179(3) 0.0575(17) Uani 1 1 d . . .
H7A H 0.4416 0.6745 0.6007 0.069 Uiso 1 1 calc R . .
H7B H 0.4732 0.6807 0.6492 0.069 Uiso 1 1 calc R . .
C8 C 0.6464(3) 0.4683(3) 0.6513(2) 0.0445(14) Uani 1 1 d . . .
H8A H 0.6811 0.4966 0.6639 0.053 Uiso 1 1 calc R . .
C9 C 0.6809(3) 0.4210(3) 0.6213(3) 0.0572(18) Uani 1 1 d . . .
H9A H 0.7064 0.4432 0.5980 0.069 Uiso 1 1 calc R . .
H9B H 0.6467 0.3950 0.6065 0.069 Uiso 1 1 calc R . .
C10 C 0.7298(5) 0.3781(4) 0.6485(4) 0.104(3) Uani 1 1 d . . .
H10A H 0.7505 0.3474 0.6282 0.125 Uiso 1 1 calc R . .
H10B H 0.7659 0.4037 0.6613 0.125 Uiso 1 1 calc R . .
C11 C 0.6927(4) 0.3430(4) 0.6865(3) 0.093(3) Uani 1 1 d . . .
H11A H 0.6609 0.3127 0.6737 0.112 Uiso 1 1 calc R . .
H11B H 0.7255 0.3200 0.7048 0.112 Uiso 1 1 calc R . .
C12 C 0.6556(4) 0.3891(4) 0.7149(3) 0.076(3) Uani 1 1 d . . .
H12A H 0.6279 0.3658 0.7364 0.091 Uiso 1 1 calc R . .
H12B H 0.6886 0.4135 0.7320 0.091 Uiso 1 1 calc R . .
C13 C 0.6112(4) 0.4335(3) 0.6902(2) 0.058(2) Uani 1 1 d . . .
H13A H 0.5936 0.4646 0.7114 0.069 Uiso 1 1 calc R . .
H13B H 0.5726 0.4101 0.6782 0.069 Uiso 1 1 calc R . .
C14 C 0.5566(4) 0.6106(4) 0.7246(2) 0.076(2) Uani 1 1 d . . .
H14A H 0.5266 0.6356 0.7062 0.115 Uiso 1 1 calc R . .
H14B H 0.5514 0.6228 0.7557 0.115 Uiso 1 1 calc R . .
H14C H 0.5454 0.5666 0.7213 0.115 Uiso 1 1 calc R . .
C15 C 0.6686(5) 0.7088(4) 0.7165(3) 0.102(3) Uani 1 1 d . . .
H15A H 0.6420 0.7353 0.6968 0.153 Uiso 1 1 calc R . .
H15B H 0.7162 0.7148 0.7102 0.153 Uiso 1 1 calc R . .
H15C H 0.6595 0.7199 0.7474 0.153 Uiso 1 1 calc R . .
C16 C 0.7001(4) 0.5752(4) 0.7445(3) 0.095(3) Uani 1 1 d . . .
H16A H 0.6894 0.5312 0.7404 0.143 Uiso 1 1 calc R . .
H16B H 0.6920 0.5870 0.7754 0.143 Uiso 1 1 calc R . .
H16C H 0.7472 0.5824 0.7372 0.143 Uiso 1 1 calc R . .
C17 C 0.7283(4) 0.5750(3) 0.5655(3) 0.078(2) Uani 1 1 d . . .
H17A H 0.6891 0.5860 0.5477 0.117 Uiso 1 1 calc R . .
H17B H 0.7269 0.5306 0.5726 0.117 Uiso 1 1 calc R . .
H17C H 0.7690 0.5842 0.5488 0.117 Uiso 1 1 calc R . .
C18 C 0.7359(5) 0.7081(4) 0.6050(3) 0.098(3) Uani 1 1 d . . .
H18A H 0.6973 0.7215 0.5874 0.146 Uiso 1 1 calc R . .
H18B H 0.7770 0.7153 0.5882 0.146 Uiso 1 1 calc R . .
H18C H 0.7374 0.7319 0.6327 0.146 Uiso 1 1 calc R . .
C19 C 0.8054(4) 0.5996(6) 0.6518(3) 0.113(4) Uani 1 1 d . . .
H19A H 0.8035 0.5555 0.6597 0.170 Uiso 1 1 calc R . .
H19B H 0.8070 0.6247 0.6788 0.170 Uiso 1 1 calc R . .
H19C H 0.8455 0.6075 0.6340 0.170 Uiso 1 1 calc R . .
C20 C 0.4754(3) 0.3877(3) 0.3729(2) 0.0474(15) Uani 1 1 d . . .
C21 C 0.3582(3) 0.3885(3) 0.3990(2) 0.0566(18) Uani 1 1 d . . .
H21A H 0.3568 0.3506 0.3798 0.068 Uiso 1 1 calc R . .
C22 C 0.3022(3) 0.4308(4) 0.3837(3) 0.073(2) Uani 1 1 d . . .
H22A H 0.3102 0.4431 0.3526 0.087 Uiso 1 1 calc R . .
H22B H 0.3023 0.4690 0.4020 0.087 Uiso 1 1 calc R . .
C23 C 0.2324(4) 0.3989(5) 0.3873(4) 0.108(3) Uani 1 1 d . . .
H23A H 0.1971 0.4281 0.3777 0.129 Uiso 1 1 calc R . .
H23B H 0.2309 0.3621 0.3677 0.129 Uiso 1 1 calc R . .
C24 C 0.2196(4) 0.3788(4) 0.4356(3) 0.095(3) Uani 1 1 d . . .
H24A H 0.2177 0.4159 0.4549 0.114 Uiso 1 1 calc R . .
H24B H 0.1762 0.3570 0.4377 0.114 Uiso 1 1 calc R . .
C25 C 0.2752(4) 0.3359(4) 0.4512(3) 0.083(2) Uani 1 1 d . . .
H25A H 0.2743 0.2973 0.4334 0.099 Uiso 1 1 calc R . .
H25B H 0.2671 0.3243 0.4825 0.099 Uiso 1 1 calc R . .
C26 C 0.3456(3) 0.3666(3) 0.4472(2) 0.0637(18) Uani 1 1 d . . .
H26A H 0.3484 0.4027 0.4675 0.076 Uiso 1 1 calc R . .
H26B H 0.3804 0.3364 0.4560 0.076 Uiso 1 1 calc R . .
C27 C 0.5972(3) 0.3874(3) 0.3521(2) 0.0493(15) Uani 1 1 d . . .
H27A H 0.5859 0.3448 0.3412 0.059 Uiso 1 1 calc R . .
C28 C 0.6173(4) 0.4284(5) 0.3123(3) 0.082(3) Uani 1 1 d . . .
H28A H 0.6268 0.4711 0.3226 0.098 Uiso 1 1 calc R . .
H28B H 0.5801 0.4302 0.2907 0.098 Uiso 1 1 calc R . .
C29 C 0.6835(4) 0.3993(6) 0.2888(3) 0.112(4) Uani 1 1 d . . .
H29A H 0.6734 0.3572 0.2773 0.134 Uiso 1 1 calc R . .
H29B H 0.6971 0.4257 0.2635 0.134 Uiso 1 1 calc R . .
C30 C 0.7410(5) 0.3956(6) 0.3229(3) 0.118(4) Uani 1 1 d . . .
H30A H 0.7805 0.3758 0.3091 0.142 Uiso 1 1 calc R . .
H30B H 0.7537 0.4380 0.3324 0.142 Uiso 1 1 calc R . .
C31 C 0.7189(5) 0.3575(6) 0.3635(3) 0.109(4) Uani 1 1 d . . .
H31A H 0.7109 0.3139 0.3544 0.131 Uiso 1 1 calc R . .
H31B H 0.7552 0.3575 0.3858 0.131 Uiso 1 1 calc R . .
C32 C 0.6564(3) 0.3834(4) 0.3840(3) 0.074(2) Uani 1 1 d . . .
H32A H 0.6661 0.4255 0.3955 0.089 Uiso 1 1 calc R . .
H32B H 0.6436 0.3570 0.4094 0.089 Uiso 1 1 calc R . .
C33 C 0.5385(7) 0.2033(6) 0.3425(4) 0.153(5) Uani 1 1 d . . .
H33A H 0.5807 0.2247 0.3365 0.230 Uiso 1 1 calc R . .
H33B H 0.5167 0.1929 0.3143 0.230 Uiso 1 1 calc R . .
H33C H 0.5472 0.1651 0.3591 0.230 Uiso 1 1 calc R . .
C34 C 0.4035(5) 0.2114(5) 0.3859(5) 0.161(5) Uani 1 1 d . . .
H34A H 0.3817 0.2024 0.3576 0.241 Uiso 1 1 calc R . .
H34B H 0.3735 0.2364 0.4044 0.241 Uiso 1 1 calc R . .
H34C H 0.4139 0.1724 0.4011 0.241 Uiso 1 1 calc R . .
C35 C 0.5188(5) 0.2702(4) 0.4314(3) 0.105(3) Uani 1 1 d . . .
H35A H 0.5615 0.2919 0.4281 0.157 Uiso 1 1 calc R . .
H35B H 0.5261 0.2306 0.4466 0.157 Uiso 1 1 calc R . .
H35C H 0.4881 0.2958 0.4488 0.157 Uiso 1 1 calc R . .
C36 C 0.5009(5) 0.3014(6) 0.2507(3) 0.142(5) Uani 1 1 d . . .
H36A H 0.5426 0.3248 0.2538 0.214 Uiso 1 1 calc R . .
H36B H 0.4835 0.3065 0.2206 0.214 Uiso 1 1 calc R . .
H36C H 0.5095 0.2573 0.2563 0.214 Uiso 1 1 calc R . .
C37 C 0.3592(6) 0.2878(5) 0.2837(4) 0.142(4) Uani 1 1 d . . .
H37A H 0.3254 0.3016 0.3050 0.213 Uiso 1 1 calc R . .
H37B H 0.3679 0.2434 0.2880 0.213 Uiso 1 1 calc R . .
H37C H 0.3430 0.2949 0.2535 0.213 Uiso 1 1 calc R . .
C38 C 0.4205(5) 0.4142(4) 0.2773(3) 0.098(3) Uani 1 1 d . . .
H38A H 0.3863 0.4315 0.2969 0.147 Uiso 1 1 calc R . .
H38B H 0.4048 0.4163 0.2465 0.147 Uiso 1 1 calc R . .
H38C H 0.4618 0.4382 0.2803 0.147 Uiso 1 1 calc R . .
C39 C 0.6118(3) 0.3884(3) 0.5026(3) 0.0581(15) Uani 1 1 d . . .
H39A H 0.5994 0.3673 0.5306 0.070 Uiso 1 1 calc R . .
H39B H 0.5950 0.3623 0.4780 0.070 Uiso 1 1 calc R . .
C40 C 0.6888(3) 0.3896(3) 0.4997(3) 0.0500(13) Uani 1 1 d . . .
C41 C 0.7266(3) 0.4442(3) 0.4918(2) 0.0603(19) Uani 1 1 d . . .
H41A H 0.7053 0.4834 0.4893 0.072 Uiso 1 1 calc R . .
C42 C 0.7963(4) 0.4390(4) 0.4878(3) 0.099(4) Uani 1 1 d . . .
H42A H 0.8214 0.4754 0.4817 0.119 Uiso 1 1 calc R . .
C43 C 0.8298(4) 0.3839(4) 0.4922(4) 0.094(3) Uani 1 1 d . . .
H43A H 0.8770 0.3820 0.4896 0.113 Uiso 1 1 calc R . .
C44 C 0.7924(4) 0.3310(4) 0.5006(4) 0.102(3) Uani 1 1 d . . .
H44A H 0.8151 0.2926 0.5043 0.123 Uiso 1 1 calc R . .
C45 C 0.7220(4) 0.3319(3) 0.5039(3) 0.085(2) Uani 1 1 d . . .
H45A H 0.6976 0.2947 0.5089 0.102 Uiso 1 1 calc R . .

loop_
_atom_site_aniso_label
_atom_site_aniso_U_11
_atom_site_aniso_U_22
_atom_site_aniso_U_33
_atom_site_aniso_U_23
_atom_site_aniso_U_13
_atom_site_aniso_U_12
Er1 0.0348(3) 0.0307(2) 0.0298(2) 0.000 0.000 0.00033(17)
Er2 0.0337(3) 0.0390(3) 0.0319(3) 0.000 0.000 0.00229(18)
N1 0.046(3) 0.037(3) 0.051(3) 0.007(3) -0.008(3) -0.007(3)
N2 0.045(3) 0.035(3) 0.052(3) -0.008(2) -0.015(2) -0.003(2)
N3 0.054(3) 0.040(3) 0.045(3) -0.007(2) -0.013(2) -0.008(3)
N4 0.037(3) 0.056(3) 0.049(3) -0.011(3) 0.001(2) -0.009(3)
N5 0.034(3) 0.057(3) 0.058(3) -0.006(3) 0.005(2) 0.007(3)
N6 0.059(3) 0.057(4) 0.049(3) -0.017(3) 0.002(3) 0.000(3)
S1 0.0475(7) 0.0616(9) 0.0355(6) -0.0012(11) -0.0021(11) 0.0160(6)
Si1 0.0647(12) 0.0636(13) 0.0519(11) -0.0154(10) -0.0092(9) -0.0055(10)
Si2 0.0500(11) 0.0615(13) 0.0660(12) -0.0006(10) -0.0040(10) -0.0113(10)
Si3 0.0980(16) 0.0754(15) 0.0557(12) -0.0255(11) -0.0149(11) 0.0184(13)
Si4 0.0838(15) 0.0494(14) 0.0679(14) -0.0149(11) -0.0021(12) 0.0010(11)
C1 0.047(4) 0.039(3) 0.039(3) 0.000(3) -0.009(3) 0.001(3)
C2 0.049(3) 0.033(3) 0.041(3) 0.003(3) -0.010(3) 0.002(3)
C3 0.071(4) 0.049(4) 0.053(4) 0.006(3) -0.005(3) -0.008(3)
C4 0.089(6) 0.057(5) 0.075(5) 0.024(4) 0.004(4) 0.000(4)
C5 0.099(6) 0.049(5) 0.123(8) 0.019(5) 0.007(6) 0.018(4)
C6 0.078(5) 0.055(6) 0.139(9) -0.018(6) 0.034(6) -0.001(5)
C7 0.059(4) 0.044(4) 0.070(5) 0.009(3) 0.008(3) 0.009(3)
C8 0.045(3) 0.034(3) 0.054(3) -0.008(3) -0.024(3) 0.007(3)
C9 0.051(4) 0.046(4) 0.075(5) -0.003(4) 0.005(4) 0.010(3)
C10 0.057(5) 0.058(6) 0.198(11) 0.002(7) -0.002(6) 0.035(5)
C11 0.077(6) 0.061(6) 0.142(9) 0.027(6) -0.033(6) 0.012(5)
C12 0.082(5) 0.077(6) 0.070(5) 0.048(5) -0.022(4) 0.011(5)
C13 0.077(5) 0.046(4) 0.051(5) -0.001(3) -0.012(4) 0.010(4)
C14 0.096(6) 0.078(6) 0.055(5) -0.010(4) -0.001(4) -0.013(5)
C15 0.105(7) 0.086(7) 0.115(8) -0.050(6) 0.017(6) -0.032(5)
C16 0.113(6) 0.119(7) 0.054(5) -0.019(5) -0.038(5) 0.018(6)
C17 0.085(5) 0.061(5) 0.087(6) -0.003(4) 0.014(4) -0.014(4)
C18 0.108(7) 0.082(6) 0.103(7) 0.006(5) 0.007(6) -0.045(6)
C19 0.061(5) 0.178(11) 0.101(7) 0.008(7) -0.009(5) -0.012(6)
C20 0.046(3) 0.054(4) 0.042(4) -0.008(3) 0.000(3) -0.002(3)
C21 0.050(4) 0.058(4) 0.062(4) -0.018(3) 0.002(3) -0.005(3)
C22 0.047(4) 0.100(6) 0.071(5) 0.013(5) -0.002(4) 0.008(4)
C23 0.052(5) 0.151(10) 0.120(8) 0.028(7) -0.002(5) -0.010(5)
C24 0.049(5) 0.102(7) 0.133(8) 0.000(6) 0.013(5) -0.013(5)
C25 0.075(5) 0.099(6) 0.074(5) 0.010(5) 0.011(4) -0.021(5)
C26 0.054(4) 0.067(5) 0.070(5) -0.009(4) 0.007(3) 0.002(4)
C27 0.041(3) 0.059(4) 0.047(4) -0.007(3) 0.009(3) 0.002(3)
C28 0.067(5) 0.123(8) 0.055(5) 0.005(5) 0.008(4) 0.002(6)
C29 0.073(6) 0.181(11) 0.082(6) 0.030(7) 0.028(5) 0.035(7)
C30 0.071(6) 0.170(11) 0.114(8) -0.001(8) 0.033(6) 0.041(7)
C31 0.069(6) 0.166(11) 0.092(7) 0.020(7) 0.015(5) 0.029(7)
C32 0.051(4) 0.098(6) 0.073(5) 0.013(5) -0.008(4) 0.008(4)
C33 0.225(13) 0.105(9) 0.129(9) -0.021(7) 0.024(10) 0.095(10)
C34 0.129(10) 0.114(9) 0.239(15) 0.040(10) -0.022(10) -0.027(8)
C35 0.193(10) 0.063(6) 0.058(5) 0.004(4) -0.003(6) 0.017(6)
C36 0.210(13) 0.165(12) 0.052(5) -0.019(6) 0.000(6) 0.095(9)
C37 0.168(11) 0.162(11) 0.096(8) -0.019(7) -0.038(7) -0.055(9)
C38 0.132(8) 0.098(7) 0.064(6) -0.004(5) -0.006(5) 0.027(6)
C39 0.056(3) 0.055(4) 0.063(4) -0.007(5) 0.001(5) 0.007(3)
C40 0.051(3) 0.061(4) 0.037(3) -0.001(4) 0.001(4) 0.015(3)
C41 0.053(3) 0.052(4) 0.075(6) 0.002(4) -0.002(4) 0.011(3)
C42 0.062(5) 0.074(6) 0.161(11) -0.014(6) 0.024(5) 0.000(4)
C43 0.070(5) 0.074(6) 0.137(9) -0.019(6) 0.001(6) 0.017(5)
C44 0.065(5) 0.077(5) 0.165(8) 0.001(8) -0.019(8) 0.031(4)
C45 0.085(5) 0.060(4) 0.109(6) 0.027(6) -0.006(6) 0.023(4)

loop_
_atom_type_symbol
_atom_type_description
_atom_type_scat_dispersion_real
_atom_type_scat_dispersion_imag
_atom_type_scat_source
C C 0.0033 0.0016 'International Tables Vol C Tables 4.2.6.8 and 6.1.1.4'
H H 0.0000 0.0000 'International Tables Vol C Tables 4.2.6.8 and 6.1.1.4'
N N 0.0061 0.0033 'International Tables Vol C Tables 4.2.6.8 and 6.1.1.4'
Si Si 0.0817 0.0704 'International Tables Vol C Tables 4.2.6.8 and 6.1.1.4'
S S 0.1246 0.1234 'International Tables Vol C Tables 4.2.6.8 and 6.1.1.4'
Er Er -0.2586 4.9576 'International Tables Vol C Tables 4.2.6.8 and 6.1.1.4'

loop_
_geom_angle_atom_site_label_1
_geom_angle_atom_site_label_2
_geom_angle_atom_site_label_3
_geom_angle
_geom_angle_site_symmetry_1
_geom_angle_site_symmetry_3
_geom_angle_publ_flag
N2 Er1 N2 109.4(3) . 2_665 ?
N2 Er1 N1 56.44(16) . . ?
N2 Er1 N1 101.77(17) 2_665 . ?
N2 Er1 N1 101.77(17) . 2_665 ?
N2 Er1 N1 56.44(16) 2_665 2_665 ?
N1 Er1 N1 144.9(2) . 2_665 ?
N2 Er1 C1 108.03(17) . 2_665 ?
N2 Er1 C1 28.71(15) 2_665 2_665 ?
N1 Er1 C1 126.05(18) . 2_665 ?
N1 Er1 C1 27.73(16) 2_665 2_665 ?
N2 Er1 C1 28.71(15) . . ?
N2 Er1 C1 108.03(17) 2_665 . ?
N1 Er1 C1 27.73(16) . . ?
N1 Er1 C1 126.04(18) 2_665 . ?
C1 Er1 C1 121.1(2) 2_665 . ?
N2 Er1 S1 148.00(13) . 2_665 ?
N2 Er1 S1 97.11(13) 2_665 2_665 ?
N1 Er1 S1 101.68(12) . 2_665 ?
N1 Er1 S1 107.79(13) 2_665 2_665 ?
C1 Er1 S1 103.84(13) 2_665 2_665 ?
C1 Er1 S1 125.99(13) . 2_665 ?
N2 Er1 S1 97.11(13) . . ?
N2 Er1 S1 148.00(13) 2_665 . ?
N1 Er1 S1 107.79(13) . . ?
N1 Er1 S1 101.69(12) 2_665 . ?
C1 Er1 S1 125.99(13) 2_665 . ?
C1 Er1 S1 103.84(13) . . ?
S1 Er1 S1 65.43(7) 2_665 . ?
N5 Er2 N5 110.3(3) . 2_665 ?
N5 Er2 N4 101.64(19) . 2_665 ?
N5 Er2 N4 56.15(17) 2_665 2_665 ?
N5 Er2 N4 56.15(17) . . ?
N5 Er2 N4 101.63(19) 2_665 . ?
N4 Er2 N4 143.8(3) 2_665 . ?
N5 Er2 C20 28.55(18) . . ?
N5 Er2 C20 107.97(19) 2_665 . ?
N4 Er2 C20 125.20(19) 2_665 . ?
N4 Er2 C20 27.60(16) . . ?
N5 Er2 C20 107.97(19) . 2_665 ?
N5 Er2 C20 28.55(18) 2_665 2_665 ?
N4 Er2 C20 27.60(16) 2_665 2_665 ?
N4 Er2 C20 125.20(19) . 2_665 ?
C20 Er2 C20 120.2(3) . 2_665 ?
N5 Er2 S1 97.64(13) . . ?
N5 Er2 S1 146.27(13) 2_665 . ?
N4 Er2 S1 100.79(13) 2_665 . ?
N4 Er2 S1 109.70(14) . . ?
C20 Er2 S1 105.59(14) . . ?
C20 Er2 S1 124.89(14) 2_665 . ?
N5 Er2 S1 146.27(13) . 2_665 ?
N5 Er2 S1 97.64(13) 2_665 2_665 ?
N4 Er2 S1 109.70(14) 2_665 2_665 ?
N4 Er2 S1 100.79(13) . 2_665 ?
C20 Er2 S1 124.89(14) . 2_665 ?
C20 Er2 S1 105.59(14) 2_665 2_665 ?
S1 Er2 S1 64.98(7) . 2_665 ?
C1 N1 C2 120.5(5) . . ?
C1 N1 Er1 94.2(4) . . ?
C2 N1 Er1 144.9(4) . . ?
C1 N2 C8 121.4(5) . . ?
C1 N2 Er1 95.7(4) . . ?
C8 N2 Er1 142.9(4) . . ?
C1 N3 Si1 118.8(4) . . ?
C1 N3 Si2 118.4(4) . . ?
Si1 N3 Si2 122.7(3) . . ?
C20 N4 C21 122.5(5) . . ?
C20 N4 Er2 93.0(4) . . ?
C21 N4 Er2 144.1(4) . . ?
C20 N5 C27 121.8(5) . . ?
C20 N5 Er2 94.6(4) . . ?
C27 N5 Er2 143.6(4) . . ?
C20 N6 Si4 120.1(4) . . ?
C20 N6 Si3 117.2(4) . . ?
Si4 N6 Si3 122.7(3) . . ?
C39 S1 Er1 116.0(3) . . ?
C39 S1 Er2 119.3(3) . . ?
Er1 S1 Er2 114.79(5) . . ?
N3 Si1 C14 109.2(3) . . ?
N3 Si1 C16 113.9(3) . . ?
C14 Si1 C16 106.9(4) . . ?
N3 Si1 C15 110.0(3) . . ?
C14 Si1 C15 109.4(4) . . ?
C16 Si1 C15 107.2(4) . . ?
N3 Si2 C17 110.2(3) . . ?
N3 Si2 C19 110.5(3) . . ?
C17 Si2 C19 108.4(4) . . ?
N3 Si2 C18 111.5(3) . . ?
C17 Si2 C18 109.8(4) . . ?
C19 Si2 C18 106.3(5) . . ?
N6 Si3 C37 112.3(4) . . ?
N6 Si3 C38 109.8(3) . . ?
C37 Si3 C38 108.0(5) . . ?
N6 Si3 C36 112.9(4) . . ?
C37 Si3 C36 107.3(5) . . ?
C38 Si3 C36 106.2(5) . . ?
N6 Si4 C35 110.0(4) . . ?
N6 Si4 C34 110.8(4) . . ?
C35 Si4 C34 105.8(6) . . ?
N6 Si4 C33 112.7(4) . . ?
C35 Si4 C33 110.4(6) . . ?
C34 Si4 C33 106.8(6) . . ?
N1 C1 N2 113.6(5) . . ?
N1 C1 N3 124.4(5) . . ?
N2 C1 N3 121.9(5) . . ?
N1 C1 Er1 58.0(3) . . ?
N2 C1 Er1 55.6(3) . . ?
N3 C1 Er1 175.6(4) . . ?
N1 C2 C7 110.2(5) . . ?
N1 C2 C3 111.1(5) . . ?
C7 C2 C3 111.8(5) . . ?
N1 C2 H2A 107.9 . . ?
C7 C2 H2A 107.9 . . ?
C3 C2 H2A 107.9 . . ?
C2 C3 C4 110.4(5) . . ?
C2 C3 H3A 109.6 . . ?
C4 C3 H3A 109.6 . . ?
C2 C3 H3B 109.6 . . ?
C4 C3 H3B 109.6 . . ?
H3A C3 H3B 108.1 . . ?
C5 C4 C3 112.0(6) . . ?
C5 C4 H4A 109.2 . . ?
C3 C4 H4A 109.2 . . ?
C5 C4 H4B 109.2 . . ?
C3 C4 H4B 109.2 . . ?
H4A C4 H4B 107.9 . . ?
C4 C5 C6 108.0(7) . . ?
C4 C5 H5A 110.1 . . ?
C6 C5 H5A 110.1 . . ?
C4 C5 H5B 110.1 . . ?
C6 C5 H5B 110.1 . . ?
H5A C5 H5B 108.4 . . ?
C7 C6 C5 108.1(7) . . ?
C7 C6 H6A 110.1 . . ?
C5 C6 H6A 110.1 . . ?
C7 C6 H6B 110.1 . . ?
C5 C6 H6B 110.1 . . ?
H6A C6 H6B 108.4 . . ?
C6 C7 C2 112.3(6) . . ?
C6 C7 H7A 109.1 . . ?
C2 C7 H7A 109.1 . . ?
C6 C7 H7B 109.1 . . ?
C2 C7 H7B 109.1 . . ?
H7A C7 H7B 107.9 . . ?
N2 C8 C9 111.7(5) . . ?
N2 C8 C13 110.2(5) . . ?
C9 C8 C13 109.2(5) . . ?
N2 C8 H8A 108.6 . . ?
C9 C8 H8A 108.6 . . ?
C13 C8 H8A 108.6 . . ?
C8 C9 C10 111.3(6) . . ?
C8 C9 H9A 109.4 . . ?
C10 C9 H9A 109.4 . . ?
C8 C9 H9B 109.4 . . ?
C10 C9 H9B 109.4 . . ?
H9A C9 H9B 108.0 . . ?
C11 C10 C9 111.8(7) . . ?
C11 C10 H10A 109.3 . . ?
C9 C10 H10A 109.3 . . ?
C11 C10 H10B 109.3 . . ?
C9 C10 H10B 109.3 . . ?
H10A C10 H10B 107.9 . . ?
C12 C11 C10 109.5(7) . . ?
C12 C11 H11A 109.8 . . ?
C10 C11 H11A 109.8 . . ?
C12 C11 H11B 109.8 . . ?
C10 C11 H11B 109.8 . . ?
H11A C11 H11B 108.2 . . ?
C13 C12 C11 115.4(7) . . ?
C13 C12 H12A 108.4 . . ?
C11 C12 H12A 108.4 . . ?
C13 C12 H12B 108.4 . . ?
C11 C12 H12B 108.4 . . ?
H12A C12 H12B 107.5 . . ?
C12 C13 C8 114.3(6) . . ?
C12 C13 H13A 108.7 . . ?
C8 C13 H13A 108.7 . . ?
C12 C13 H13B 108.7 . . ?
C8 C13 H13B 108.7 . . ?
H13A C13 H13B 107.6 . . ?
Si1 C14 H14A 109.5 . . ?
Si1 C14 H14B 109.5 . . ?
H14A C14 H14B 109.5 . . ?
Si1 C14 H14C 109.5 . . ?
H14A C14 H14C 109.5 . . ?
H14B C14 H14C 109.5 . . ?
Si1 C15 H15A 109.5 . . ?
Si1 C15 H15B 109.5 . . ?
H15A C15 H15B 109.5 . . ?
Si1 C15 H15C 109.5 . . ?
H15A C15 H15C 109.5 . . ?
H15B C15 H15C 109.5 . . ?
Si1 C16 H16A 109.5 . . ?
Si1 C16 H16B 109.5 . . ?
H16A C16 H16B 109.5 . . ?
Si1 C16 H16C 109.5 . . ?
H16A C16 H16C 109.5 . . ?
H16B C16 H16C 109.5 . . ?
Si2 C17 H17A 109.5 . . ?
Si2 C17 H17B 109.5 . . ?
H17A C17 H17B 109.5 . . ?
Si2 C17 H17C 109.5 . . ?
H17A C17 H17C 109.5 . . ?
H17B C17 H17C 109.5 . . ?
Si2 C18 H18A 109.5 . . ?
Si2 C18 H18B 109.5 . . ?
H18A C18 H18B 109.5 . . ?
Si2 C18 H18C 109.5 . . ?
H18A C18 H18C 109.5 . . ?
H18B C18 H18C 109.5 . . ?
Si2 C19 H19A 109.5 . . ?
Si2 C19 H19B 109.5 . . ?
H19A C19 H19B 109.5 . . ?
Si2 C19 H19C 109.5 . . ?
H19A C19 H19C 109.5 . . ?
H19B C19 H19C 109.5 . . ?
N4 C20 N5 116.2(6) . . ?
N4 C20 N6 122.6(6) . . ?
N5 C20 N6 121.2(6) . . ?
N4 C20 Er2 59.4(3) . . ?
N5 C20 Er2 56.9(3) . . ?
N6 C20 Er2 177.5(5) . . ?
N4 C21 C22 114.5(6) . . ?
N4 C21 C26 110.4(5) . . ?
C22 C21 C26 110.3(6) . . ?
N4 C21 H21A 107.1 . . ?
C22 C21 H21A 107.1 . . ?
C26 C21 H21A 107.1 . . ?
C21 C22 C23 112.0(7) . . ?
C21 C22 H22A 109.2 . . ?
C23 C22 H22A 109.2 . . ?
C21 C22 H22B 109.2 . . ?
C23 C22 H22B 109.2 . . ?
H22A C22 H22B 107.9 . . ?
C24 C23 C22 109.7(7) . . ?
C24 C23 H23A 109.7 . . ?
C22 C23 H23A 109.7 . . ?
C24 C23 H23B 109.7 . . ?
C22 C23 H23B 109.7 . . ?
H23A C23 H23B 108.2 . . ?
C25 C24 C23 110.0(7) . . ?
C25 C24 H24A 109.7 . . ?
C23 C24 H24A 109.7 . . ?
C25 C24 H24B 109.7 . . ?
C23 C24 H24B 109.7 . . ?
H24A C24 H24B 108.2 . . ?
C24 C25 C26 112.2(7) . . ?
C24 C25 H25A 109.2 . . ?
C26 C25 H25A 109.2 . . ?
C24 C25 H25B 109.2 . . ?
C26 C25 H25B 109.2 . . ?
H25A C25 H25B 107.9 . . ?
C21 C26 C25 110.3(6) . . ?
C21 C26 H26A 109.6 . . ?
C25 C26 H26A 109.6 . . ?
C21 C26 H26B 109.6 . . ?
C25 C26 H26B 109.6 . . ?
H26A C26 H26B 108.1 . . ?
N5 C27 C32 111.0(5) . . ?
N5 C27 C28 109.3(6) . . ?
C32 C27 C28 108.7(6) . . ?
N5 C27 H27A 109.3 . . ?
C32 C27 H27A 109.3 . . ?
C28 C27 H27A 109.3 . . ?
C27 C28 C29 109.4(7) . . ?
C27 C28 H28A 109.8 . . ?
C29 C28 H28A 109.8 . . ?
C27 C28 H28B 109.8 . . ?
C29 C28 H28B 109.8 . . ?
H28A C28 H28B 108.3 . . ?
C30 C29 C28 109.5(8) . . ?
C30 C29 H29A 109.8 . . ?
C28 C29 H29A 109.8 . . ?
C30 C29 H29B 109.8 . . ?
C28 C29 H29B 109.8 . . ?
H29A C29 H29B 108.2 . . ?
C31 C30 C29 110.2(8) . . ?
C31 C30 H30A 109.6 . . ?
C29 C30 H30A 109.6 . . ?
C31 C30 H30B 109.6 . . ?
C29 C30 H30B 109.6 . . ?
H30A C30 H30B 108.1 . . ?
C32 C31 C30 111.6(8) . . ?
C32 C31 H31A 109.3 . . ?
C30 C31 H31A 109.3 . . ?
C32 C31 H31B 109.3 . . ?
C30 C31 H31B 109.3 . . ?
H31A C31 H31B 108.0 . . ?
C31 C32 C27 114.0(7) . . ?
C31 C32 H32A 108.7 . . ?
C27 C32 H32A 108.8 . . ?
C31 C32 H32B 108.7 . . ?
C27 C32 H32B 108.7 . . ?
H32A C32 H32B 107.6 . . ?
Si4 C33 H33A 109.5 . . ?
Si4 C33 H33B 109.5 . . ?
H33A C33 H33B 109.5 . . ?
Si4 C33 H33C 109.5 . . ?
H33A C33 H33C 109.5 . . ?
H33B C33 H33C 109.5 . . ?
Si4 C34 H34A 109.5 . . ?
Si4 C34 H34B 109.5 . . ?
H34A C34 H34B 109.5 . . ?
Si4 C34 H34C 109.5 . . ?
H34A C34 H34C 109.5 . . ?
H34B C34 H34C 109.5 . . ?
Si4 C35 H35A 109.5 . . ?
Si4 C35 H35B 109.5 . . ?
H35A C35 H35B 109.5 . . ?
Si4 C35 H35C 109.5 . . ?
H35A C35 H35C 109.5 . . ?
H35B C35 H35C 109.5 . . ?
Si3 C36 H36A 109.5 . . ?
Si3 C36 H36B 109.5 . . ?
H36A C36 H36B 109.5 . . ?
Si3 C36 H36C 109.5 . . ?
H36A C36 H36C 109.5 . . ?
H36B C36 H36C 109.5 . . ?
Si3 C37 H37A 109.5 . . ?
Si3 C37 H37B 109.5 . . ?
H37A C37 H37B 109.5 . . ?
Si3 C37 H37C 109.5 . . ?
H37A C37 H37C 109.5 . . ?
H37B C37 H37C 109.5 . . ?
Si3 C38 H38A 109.5 . . ?
Si3 C38 H38B 109.5 . . ?
H38A C38 H38B 109.5 . . ?
Si3 C38 H38C 109.5 . . ?
H38A C38 H38C 109.5 . . ?
H38B C38 H38C 109.5 . . ?
C40 C39 S1 117.9(4) . . ?
C40 C39 H39A 107.8 . . ?
S1 C39 H39A 107.8 . . ?
C40 C39 H39B 107.8 . . ?
S1 C39 H39B 107.8 . . ?
H39A C39 H39B 107.2 . . ?
C45 C40 C41 119.5(6) . . ?
C45 C40 C39 116.6(6) . . ?
C41 C40 C39 123.9(5) . . ?
C42 C41 C40 118.6(6) . . ?
C42 C41 H41A 120.7 . . ?
C40 C41 H41A 120.7 . . ?
C43 C42 C41 123.2(8) . . ?
C43 C42 H42A 118.4 . . ?
C41 C42 H42A 118.4 . . ?
C42 C43 C44 117.7(8) . . ?
C42 C43 H43A 121.2 . . ?
C44 C43 H43A 121.2 . . ?
C43 C44 C45 122.7(7) . . ?
C43 C44 H44A 118.6 . . ?
C45 C44 H44A 118.6 . . ?
C44 C45 C40 118.2(7) . . ?
C44 C45 H45A 120.9 . . ?
C40 C45 H45A 120.9 . . ?

loop_
_geom_bond_atom_site_label_1
_geom_bond_atom_site_label_2
_geom_bond_distance
_geom_bond_site_symmetry_2
_geom_bond_publ_flag
Er1 N2 2.328(5) . ?
Er1 N2 2.328(5) 2_665 ?
Er1 N1 2.388(5) . ?
Er1 N1 2.388(5) 2_665 ?
Er1 C1 2.807(6) 2_665 ?
Er1 C1 2.807(6) . ?
Er1 S1 2.815(2) 2_665 ?
Er1 S1 2.815(2) . ?
Er2 N5 2.343(5) . ?
Er2 N5 2.343(5) 2_665 ?
Er2 N4 2.402(5) 2_665 ?
Er2 N4 2.402(5) . ?
Er2 C20 2.788(6) . ?
Er2 C20 2.788(6) 2_665 ?
Er2 S1 2.832(2) . ?
Er2 S1 2.832(2) 2_665 ?
N1 C1 1.310(7) . ?
N1 C2 1.490(7) . ?
N2 C1 1.355(7) . ?
N2 C8 1.470(7) . ?
N3 C1 1.452(7) . ?
N3 Si1 1.748(5) . ?
N3 Si2 1.759(6) . ?
N4 C20 1.294(7) . ?
N4 C21 1.471(7) . ?
N5 C20 1.337(8) . ?
N5 C27 1.486(7) . ?
N6 C20 1.475(8) . ?
N6 Si4 1.745(6) . ?
N6 Si3 1.758(6) . ?
S1 C39 1.813(6) . ?
Si1 C14 1.841(8) . ?
Si1 C16 1.858(8) . ?
Si1 C15 1.870(9) . ?
Si2 C17 1.841(8) . ?
Si2 C19 1.871(9) . ?
Si2 C18 1.881(9) . ?
Si3 C37 1.797(10) . ?
Si3 C38 1.826(9) . ?
Si3 C36 1.877(9) . ?
Si4 C35 1.820(9) . ?
Si4 C34 1.827(10) . ?
Si4 C33 1.844(10) . ?
C2 C7 1.515(8) . ?
C2 C3 1.517(8) . ?
C2 H2A 0.9800 . ?
C3 C4 1.538(8) . ?
C3 H3A 0.9700 . ?
C3 H3B 0.9700 . ?
C4 C5 1.536(11) . ?
C4 H4A 0.9700 . ?
C4 H4B 0.9700 . ?
C5 C6 1.578(13) . ?
C5 H5A 0.9700 . ?
C5 H5B 0.9700 . ?
C6 C7 1.510(10) . ?
C6 H6A 0.9700 . ?
C6 H6B 0.9700 . ?
C7 H7A 0.9700 . ?
C7 H7B 0.9700 . ?
C8 C9 1.497(8) . ?
C8 C13 1.531(9) . ?
C8 H8A 0.9800 . ?
C9 C10 1.545(10) . ?
C9 H9A 0.9700 . ?
C9 H9B 0.9700 . ?
C10 C11 1.529(13) . ?
C10 H10A 0.9700 . ?
C10 H10B 0.9700 . ?
C11 C12 1.477(12) . ?
C11 H11A 0.9700 . ?
C11 H11B 0.9700 . ?
C12 C13 1.472(9) . ?
C12 H12A 0.9700 . ?
C12 H12B 0.9700 . ?
C13 H13A 0.9700 . ?
C13 H13B 0.9700 . ?
C14 H14A 0.9600 . ?
C14 H14B 0.9600 . ?
C14 H14C 0.9600 . ?
C15 H15A 0.9600 . ?
C15 H15B 0.9600 . ?
C15 H15C 0.9600 . ?
C16 H16A 0.9600 . ?
C16 H16B 0.9600 . ?
C16 H16C 0.9600 . ?
C17 H17A 0.9600 . ?
C17 H17B 0.9600 . ?
C17 H17C 0.9600 . ?
C18 H18A 0.9600 . ?
C18 H18B 0.9600 . ?
C18 H18C 0.9600 . ?
C19 H19A 0.9600 . ?
C19 H19B 0.9600 . ?
C19 H19C 0.9600 . ?
C21 C22 1.486(9) . ?
C21 C26 1.520(9) . ?
C21 H21A 0.9800 . ?
C22 C23 1.530(10) . ?
C22 H22A 0.9700 . ?
C22 H22B 0.9700 . ?
C23 C24 1.511(12) . ?
C23 H23A 0.9700 . ?
C23 H23B 0.9700 . ?
C24 C25 1.489(10) . ?
C24 H24A 0.9700 . ?
C24 H24B 0.9700 . ?
C25 C26 1.531(9) . ?
C25 H25A 0.9700 . ?
C25 H25B 0.9700 . ?
C26 H26A 0.9700 . ?
C26 H26B 0.9700 . ?
C27 C32 1.498(8) . ?
C27 C28 1.510(9) . ?
C27 H27A 0.9800 . ?
C28 C29 1.596(11) . ?
C28 H28A 0.9700 . ?
C28 H28B 0.9700 . ?
C29 C30 1.516(13) . ?
C29 H29A 0.9700 . ?
C29 H29B 0.9700 . ?
C30 C31 1.507(12) . ?
C30 H30A 0.9700 . ?
C30 H30B 0.9700 . ?
C31 C32 1.473(10) . ?
C31 H31A 0.9700 . ?
C31 H31B 0.9700 . ?
C32 H32A 0.9700 . ?
C32 H32B 0.9700 . ?
C33 H33A 0.9600 . ?
C33 H33B 0.9600 . ?
C33 H33C 0.9600 . ?
C34 H34A 0.9600 . ?
C34 H34B 0.9600 . ?
C34 H34C 0.9600 . ?
C35 H35A 0.9600 . ?
C35 H35B 0.9600 . ?
C35 H35C 0.9600 . ?
C36 H36A 0.9600 . ?
C36 H36B 0.9600 . ?
C36 H36C 0.9600 . ?
C37 H37A 0.9600 . ?
C37 H37B 0.9600 . ?
C37 H37C 0.9600 . ?
C38 H38A 0.9600 . ?
C38 H38B 0.9600 . ?
C38 H38C 0.9600 . ?
C39 C40 1.513(7) . ?
C39 H39A 0.9700 . ?
C39 H39B 0.9700 . ?
C40 C45 1.387(8) . ?
C40 C41 1.389(8) . ?
C41 C42 1.377(9) . ?
C41 H41A 0.9300 . ?
C42 C43 1.340(11) . ?
C42 H42A 0.9300 . ?
C43 C44 1.359(11) . ?
C43 H43A 0.9300 . ?
C44 C45 1.386(9) . ?
C44 H44A 0.9300 . ?
C45 H45A 0.9300 . ?
